data_4332196
loop_
_publ_author_name
'Xu, Qing-Feng'
'Chen, Jin-Xiang'
'Zhang, Wen-Hua'
'Ren, Zhi-Gang'
'Li, Hong-Xi'
'Zhang, Yong'
'Lang, Jian-Ping'

_publ_section_title
;
 Construction of [(\h5-C5Me5)WS3Cu3]-Based Supramolecular Compounds from
 Preformed Incomplete Cubane-Like Clusters [PPh4][(\h5-C5Me5)WS3(CuX)3] (X
 = CN, Br)
;
_journal_issue 10
_journal_name_full 'Inorganic Chemistry'
_journal_page_first 4055
_journal_page_last 4064
_journal_paper_doi 10.1021/ic060115p
_journal_volume 45
_journal_year 2006
_chemical_formula_moiety 'C17 H20 Cu3 N3 S3 W'
_chemical_formula_sum 'C17 H20 Cu3 N3 S3 W'
_chemical_formula_weight 737.01
_chemical_name_systematic
; 
 ? 
;
_space_group_IT_number 19
_symmetry_cell_setting orthorhombic
_symmetry_space_group_name_Hall 'P 2ac 2ab'
_symmetry_space_group_name_H-M 'P 21 21 21'
_atom_sites_solution_hydrogens geom
_atom_sites_solution_primary direct
_atom_sites_solution_secondary difmap
_audit_creation_method SHELXL-97
_cell_angle_alpha 90.00
_cell_angle_beta 90.00
_cell_angle_gamma 90.00
_cell_formula_units_Z 4
_cell_length_a 8.7069(8)
_cell_length_b 15.6615(17)
_cell_length_c 16.1002(17)
_cell_measurement_reflns_used 5147
_cell_measurement_temperature 193(2)
_cell_measurement_theta_max 25.0
_cell_measurement_theta_min 3.4
_cell_volume 2195.5(4)
_computing_cell_refinement CrystalClear
_computing_data_collection CrystalClear
_computing_data_reduction CrystalStructure
_computing_molecular_graphics 'Shelxl-97 (Sheldrick, 1997)'
_computing_publication_material 'Shelxl-97 (Sheldrick, 1997)'
_computing_structure_refinement 'SHELXL-97 (Sheldrick, 1997)'
_computing_structure_solution 'SHELXS-97 (Sheldrick, 1990)'
_diffrn_ambient_temperature 193(2)
_diffrn_measured_fraction_theta_full 0.996
_diffrn_measured_fraction_theta_max 0.996
_diffrn_measurement_device_type 'Rigaku Mercury'
_diffrn_measurement_method \w
_diffrn_radiation_monochromator graphite
_diffrn_radiation_source 'fine-focus sealed tube'
_diffrn_radiation_type MoK\a
_diffrn_radiation_wavelength 0.71070
_diffrn_reflns_av_R_equivalents 0.0666
_diffrn_reflns_av_sigmaI/netI 0.0444
_diffrn_reflns_limit_h_max 10
_diffrn_reflns_limit_h_min -10
_diffrn_reflns_limit_k_max 18
_diffrn_reflns_limit_k_min -18
_diffrn_reflns_limit_l_max 19
_diffrn_reflns_limit_l_min -19
_diffrn_reflns_number 18363
_diffrn_reflns_theta_full 25.02
_diffrn_reflns_theta_max 25.02
_diffrn_reflns_theta_min 3.45
_diffrn_standards_decay_% 0
_diffrn_standards_interval_count 0
_diffrn_standards_interval_time 0
_diffrn_standards_number 0
_exptl_absorpt_coefficient_mu 8.381
_exptl_absorpt_correction_T_max 0.4330
_exptl_absorpt_correction_T_min 0.3512
_exptl_absorpt_correction_type multi-scan
_exptl_absorpt_process_details 'Jacobson, R. (1998) Private communication'
_exptl_crystal_colour red
_exptl_crystal_density_diffrn 2.230
_exptl_crystal_density_method 'not measured'
_exptl_crystal_description block
_exptl_crystal_F_000 1408
_exptl_crystal_size_max 0.25
_exptl_crystal_size_mid 0.10
_exptl_crystal_size_min 0.10
_refine_diff_density_max 1.015
_refine_diff_density_min -0.974
_refine_diff_density_rms 0.137
_refine_ls_abs_structure_details 'Flack H D (1983), Acta Cryst. A39, 876-881'
_refine_ls_abs_structure_Flack 0.005(11)
_refine_ls_extinction_method none
_refine_ls_goodness_of_fit_ref 1.174
_refine_ls_hydrogen_treatment constr
_refine_ls_matrix_type full
_refine_ls_number_parameters 250
_refine_ls_number_reflns 3872
_refine_ls_number_restraints 0
_refine_ls_restrained_S_all 1.174
_refine_ls_R_factor_all 0.0365
_refine_ls_R_factor_gt 0.0356
_refine_ls_shift/su_max 0.001
_refine_ls_shift/su_mean 0.000
_refine_ls_structure_factor_coef Fsqd
_refine_ls_weighting_details 'calc w=1/[\s^2^(Fo^2^)+(0.0001P)^2^+12.1300P] where P=(Fo^2^+2Fc^2^)/3'
_refine_ls_weighting_scheme calc
_refine_ls_wR_factor_gt 0.0693
_refine_ls_wR_factor_ref 0.0696
_reflns_number_gt 3826
_reflns_number_total 3872
_reflns_threshold_expression >2sigma(I)
_cod_data_source_file ic060115psup2.cif
_cod_data_source_block t
_cod_database_code 4332196

loop_
_symmetry_equiv_pos_as_xyz
'x, y, z'
'x+1/2, -y+1/2, -z'
'-x, y+1/2, -z+1/2'
'-x+1/2, -y, z+1/2'

loop_
_atom_site_label
_atom_site_type_symbol
_atom_site_fract_x
_atom_site_fract_y
_atom_site_fract_z
_atom_site_U_iso_or_equiv
_atom_site_adp_type
_atom_site_occupancy
_atom_site_symmetry_multiplicity
_atom_site_calc_flag
_atom_site_refinement_flags
W1 W 0.20080(4) 0.88333(2) 0.77690(2) 0.01498(9) Uani 1 1 d .
Cu1 Cu 0.15167(13) 0.83510(8) 0.93240(7) 0.0270(3) Uani 1 1 d .
Cu2 Cu 0.39957(13) 0.99553(7) 0.85133(7) 0.0263(3) Uani 1 1 d .
Cu3 Cu 0.43262(12) 0.76451(7) 0.79452(7) 0.0223(3) Uani 1 1 d .
S1 S 0.1784(3) 0.74758(13) 0.82510(15) 0.0247(5) Uani 1 1 d .
S2 S 0.4517(2) 0.90163(14) 0.74675(13) 0.0207(5) Uani 1 1 d .
S3 S 0.1531(3) 0.96904(15) 0.88865(15) 0.0237(5) Uani 1 1 d .
N1 N 0.5634(8) 0.9997(5) 0.9444(5) 0.0248(17) Uani 1 1 d .
N2 N 0.5443(9) 0.7350(5) 0.9026(5) 0.0284(19) Uani 1 1 d .
N3 N 0.4374(9) 1.1163(6) 0.8114(5) 0.038(2) Uani 1 1 d .
C1 C -0.0422(9) 0.8634(5) 0.7125(6) 0.0188(18) Uani 1 1 d .
C2 C -0.0198(10) 0.9530(6) 0.7172(7) 0.031(2) Uani 1 1 d .
C3 C 0.1098(11) 0.9746(6) 0.6691(7) 0.030(2) Uani 1 1 d .
C4 C 0.1645(10) 0.8982(6) 0.6308(6) 0.030(2) Uani 1 1 d .
C5 C 0.0718(11) 0.8300(6) 0.6574(6) 0.028(2) Uani 1 1 d .
C6 C -0.1681(11) 0.8116(7) 0.7505(8) 0.049(3) Uani 1 1 d .
H6A H -0.1894 0.8327 0.8067 0.073 Uiso 1 1 calc R
H6B H -0.1365 0.7516 0.7534 0.073 Uiso 1 1 calc R
H6C H -0.2610 0.8165 0.7165 0.073 Uiso 1 1 calc R
C7 C -0.1259(14) 1.0146(7) 0.7647(8) 0.057(4) Uani 1 1 d .
H7A H -0.2198 1.0241 0.7325 0.085 Uiso 1 1 calc R
H7B H -0.0730 1.0691 0.7732 0.085 Uiso 1 1 calc R
H7C H -0.1524 0.9898 0.8187 0.085 Uiso 1 1 calc R
C8 C 0.1658(15) 1.0643(7) 0.6559(9) 0.064(4) Uani 1 1 d .
H8A H 0.1103 1.0900 0.6092 0.096 Uiso 1 1 calc R
H8B H 0.2760 1.0634 0.6435 0.096 Uiso 1 1 calc R
H8C H 0.1477 1.0980 0.7062 0.096 Uiso 1 1 calc R
C9 C 0.2845(13) 0.8906(11) 0.5652(6) 0.062(4) Uani 1 1 d .
H9A H 0.3546 0.8438 0.5792 0.093 Uiso 1 1 calc R
H9B H 0.3424 0.9442 0.5617 0.093 Uiso 1 1 calc R
H9C H 0.2355 0.8789 0.5116 0.093 Uiso 1 1 calc R
C10 C 0.0780(15) 0.7403(7) 0.6260(8) 0.051(3) Uani 1 1 d .
H10A H 0.0300 0.7374 0.5710 0.077 Uiso 1 1 calc R
H10B H 0.0227 0.7027 0.6644 0.077 Uiso 1 1 calc R
H10C H 0.1853 0.7219 0.6220 0.077 Uiso 1 1 calc R
C11 C 0.6170(12) 1.0739(6) 0.9746(7) 0.034(2) Uani 1 1 d .
H11 H 0.5717 1.1256 0.9557 0.041 Uiso 1 1 calc R
C12 C 0.7348(14) 1.0786(9) 1.0316(7) 0.051(3) Uani 1 1 d .
H12 H 0.7690 1.1323 1.0519 0.061 Uiso 1 1 calc R
C13 C 0.8019(14) 1.0045(9) 1.0586(7) 0.053(3) Uani 1 1 d .
H13 H 0.8854 1.0060 1.0966 0.064 Uiso 1 1 calc R
C14 C 0.7468(12) 0.9285(9) 1.0302(7) 0.048(3) Uani 1 1 d .
H14 H 0.7895 0.8763 1.0492 0.057 Uiso 1 1 calc R
C15 C 0.6285(13) 0.9284(7) 0.9734(7) 0.043(3) Uani 1 1 d .
H15 H 0.5913 0.8750 0.9538 0.051 Uiso 1 1 calc R
C16 C 0.5929(12) 0.7059(7) 0.9619(6) 0.031(2) Uani 1 1 d .
C17 C 0.4878(10) 1.1759(5) 0.7801(7) 0.026(2) Uani 1 1 d .

loop_
_atom_site_aniso_label
_atom_site_aniso_U_11
_atom_site_aniso_U_22
_atom_site_aniso_U_33
_atom_site_aniso_U_23
_atom_site_aniso_U_13
_atom_site_aniso_U_12
W1 0.01422(14) 0.01373(14) 0.01699(16) 0.00306(15) 0.00083(15) -0.00066(15)
Cu1 0.0307(7) 0.0297(6) 0.0205(6) 0.0057(5) 0.0045(5) -0.0049(5)
Cu2 0.0246(6) 0.0248(6) 0.0294(7) -0.0003(5) -0.0020(5) -0.0068(5)
Cu3 0.0224(6) 0.0202(5) 0.0242(7) 0.0026(5) -0.0018(5) 0.0030(4)
S1 0.0278(13) 0.0171(11) 0.0292(13) 0.0065(9) 0.0011(10) -0.0025(10)
S2 0.0158(9) 0.0223(12) 0.0241(12) 0.0050(8) 0.0013(8) -0.0009(8)
S3 0.0229(12) 0.0229(12) 0.0254(13) -0.0034(10) 0.0030(9) -0.0013(9)
N1 0.020(4) 0.023(4) 0.031(5) 0.000(4) 0.002(3) -0.005(3)
N2 0.037(5) 0.025(4) 0.023(5) 0.007(4) -0.005(4) 0.003(4)
N3 0.040(5) 0.033(5) 0.040(5) 0.009(4) -0.009(4) -0.001(5)
C1 0.012(4) 0.022(5) 0.022(5) 0.001(4) 0.000(4) -0.004(3)
C2 0.027(5) 0.028(5) 0.037(6) 0.001(5) -0.009(5) 0.002(4)
C3 0.024(5) 0.029(5) 0.038(6) 0.014(5) -0.015(4) -0.004(4)
C4 0.030(5) 0.038(6) 0.021(5) 0.004(4) -0.007(4) 0.000(4)
C5 0.023(5) 0.032(6) 0.029(5) 0.006(4) -0.005(4) 0.000(4)
C6 0.026(6) 0.045(6) 0.076(10) 0.027(6) -0.003(5) -0.012(5)
C7 0.062(8) 0.044(7) 0.065(9) -0.016(6) -0.024(7) 0.031(6)
C8 0.070(9) 0.034(6) 0.088(10) 0.037(7) -0.047(8) -0.014(6)
C9 0.033(6) 0.132(12) 0.021(5) 0.016(7) 0.007(5) -0.003(9)
C10 0.063(8) 0.040(7) 0.051(8) -0.024(6) -0.022(6) 0.009(6)
C11 0.039(6) 0.026(5) 0.039(6) 0.000(5) -0.002(5) -0.003(5)
C12 0.057(9) 0.055(8) 0.040(7) -0.001(6) 0.000(6) -0.027(6)
C13 0.034(6) 0.090(10) 0.035(6) 0.011(6) -0.012(6) -0.001(8)
C14 0.036(7) 0.062(8) 0.045(7) 0.020(6) -0.010(5) 0.008(5)
C15 0.049(7) 0.022(5) 0.057(8) 0.010(5) -0.004(6) -0.004(5)
C16 0.031(6) 0.034(6) 0.027(6) 0.001(5) -0.005(5) -0.003(5)
C17 0.028(5) 0.020(4) 0.030(5) 0.006(5) 0.002(5) -0.004(4)

loop_
_atom_type_symbol
_atom_type_description
_atom_type_scat_dispersion_real
_atom_type_scat_dispersion_imag
_atom_type_scat_source
C C 0.0033 0.0016 'International Tables Vol C Tables 4.2.6.8 and 6.1.1.4'
H H 0.0000 0.0000 'International Tables Vol C Tables 4.2.6.8 and 6.1.1.4'
Cu Cu 0.3201 1.2651 'International Tables Vol C Tables 4.2.6.8 and 6.1.1.4'
N N 0.0061 0.0033 'International Tables Vol C Tables 4.2.6.8 and 6.1.1.4'
S S 0.1246 0.1234 'International Tables Vol C Tables 4.2.6.8 and 6.1.1.4'
W W -0.8490 6.8722 'International Tables Vol C Tables 4.2.6.8 and 6.1.1.4'

loop_
_geom_angle_atom_site_label_1
_geom_angle_atom_site_label_2
_geom_angle_atom_site_label_3
_geom_angle
_geom_angle_site_symmetry_1
_geom_angle_site_symmetry_3
S2 W1 S1 105.99(8) . .
S2 W1 S3 105.73(8) . .
S1 W1 S3 105.40(9) . .
S2 W1 C1 141.7(2) . .
S1 W1 C1 87.1(2) . .
S3 W1 C1 105.0(2) . .
S2 W1 C5 109.1(2) . .
S1 W1 C5 84.7(2) . .
S3 W1 C5 139.3(2) . .
C1 W1 C5 35.0(3) . .
S2 W1 C3 95.1(3) . .
S1 W1 C3 141.4(2) . .
S3 W1 C3 99.2(3) . .
C1 W1 C3 57.7(3) . .
C5 W1 C3 57.7(3) . .
S2 W1 C4 84.5(2) . .
S1 W1 C4 114.6(3) . .
S3 W1 C4 134.1(2) . .
C1 W1 C4 57.6(3) . .
C5 W1 C4 34.3(3) . .
C3 W1 C4 34.9(3) . .
S2 W1 C2 129.0(3) . .
S1 W1 C2 119.4(2) . .
S3 W1 C2 84.4(3) . .
C1 W1 C2 34.5(3) . .
C5 W1 C2 57.3(3) . .
C3 W1 C2 34.2(3) . .
C4 W1 C2 57.1(4) . .
S2 W1 Cu1 113.32(6) . .
S1 W1 Cu1 52.89(7) . .
S3 W1 Cu1 52.67(7) . .
C1 W1 Cu1 103.3(2) . .
C5 W1 Cu1 126.0(2) . .
C3 W1 Cu1 143.6(3) . .
C4 W1 Cu1 159.8(2) . .
C2 W1 Cu1 112.2(3) . .
S2 W1 Cu2 53.24(6) . .
S1 W1 Cu2 120.31(7) . .
S3 W1 Cu2 52.68(6) . .
C1 W1 Cu2 146.79(19) . .
C5 W1 Cu2 151.2(2) . .
C3 W1 Cu2 98.2(2) . .
C4 W1 Cu2 116.9(2) . .
C2 W1 Cu2 112.8(2) . .
Cu1 W1 Cu2 82.63(4) . .
S2 W1 Cu3 53.11(6) . .
S1 W1 Cu3 52.89(7) . .
S3 W1 Cu3 116.65(6) . .
C1 W1 Cu3 127.39(19) . .
C5 W1 Cu3 101.1(2) . .
C3 W1 Cu3 136.3(3) . .
C4 W1 Cu3 105.3(2) . .
C2 W1 Cu3 158.4(2) . .
Cu1 W1 Cu3 80.14(4) . .
Cu2 W1 Cu3 85.73(4) . .
C16 Cu1 S3 127.6(3) 2_467 .
C16 Cu1 S1 121.3(3) 2_467 .
S3 Cu1 S1 109.72(10) . .
C16 Cu1 W1 172.5(3) 2_467 .
S3 Cu1 W1 55.12(7) . .
S1 Cu1 W1 54.77(6) . .
N3 Cu2 N1 95.1(3) . .
N3 Cu2 S3 114.2(2) . .
N1 Cu2 S3 117.8(2) . .
N3 Cu2 S2 109.6(3) . .
N1 Cu2 S2 114.7(2) . .
S3 Cu2 S2 105.42(9) . .
N3 Cu2 W1 124.2(2) . .
N1 Cu2 W1 140.5(2) . .
S3 Cu2 W1 53.20(6) . .
S2 Cu2 W1 52.40(6) . .
C17 Cu3 N2 101.2(4) 3_646 .
C17 Cu3 S1 113.1(3) 3_646 .
N2 Cu3 S1 104.5(2) . .
C17 Cu3 S2 115.6(3) 3_646 .
N2 Cu3 S2 117.6(2) . .
S1 Cu3 S2 104.60(9) . .
C17 Cu3 W1 132.2(3) 3_646 .
N2 Cu3 W1 126.0(2) . .
S1 Cu3 W1 52.51(6) . .
S2 Cu3 W1 52.08(6) . .
Cu1 S1 W1 72.34(7) . .
Cu1 S1 Cu3 101.42(10) . .
W1 S1 Cu3 74.60(7) . .
W1 S2 Cu2 74.36(7) . .
W1 S2 Cu3 74.81(7) . .
Cu2 S2 Cu3 110.04(10) . .
Cu1 S3 Cu2 105.25(10) . .
Cu1 S3 W1 72.21(8) . .
Cu2 S3 W1 74.12(8) . .
C15 N1 C11 116.7(9) . .
C15 N1 Cu2 121.2(7) . .
C11 N1 Cu2 121.9(7) . .
C16 N2 Cu3 168.4(8) . .
C17 N3 Cu2 164.1(8) . .
C2 C1 C5 107.4(8) . .
C2 C1 C6 128.0(9) . .
C5 C1 C6 124.4(8) . .
C2 C1 W1 74.0(5) . .
C5 C1 W1 72.6(5) . .
C6 C1 W1 123.1(7) . .
C3 C2 C1 108.6(9) . .
C3 C2 C7 127.0(9) . .
C1 C2 C7 124.4(9) . .
C3 C2 W1 71.9(5) . .
C1 C2 W1 71.5(5) . .
C7 C2 W1 124.4(8) . .
C2 C3 C4 107.6(8) . .
C2 C3 C8 124.3(11) . .
C4 C3 C8 127.8(11) . .
C2 C3 W1 73.9(5) . .
C4 C3 W1 72.6(5) . .
C8 C3 W1 123.8(7) . .
C5 C4 C3 108.2(9) . .
C5 C4 C9 124.0(10) . .
C3 C4 C9 127.4(10) . .
C5 C4 W1 72.6(5) . .
C3 C4 W1 72.5(5) . .
C9 C4 W1 126.7(7) . .
C4 C5 C1 108.1(8) . .
C4 C5 C10 126.2(10) . .
C1 C5 C10 125.3(9) . .
C4 C5 W1 73.1(5) . .
C1 C5 W1 72.4(5) . .
C10 C5 W1 125.9(7) . .
C1 C6 H6A 109.5 . .
C1 C6 H6B 109.5 . .
H6A C6 H6B 109.5 . .
C1 C6 H6C 109.5 . .
H6A C6 H6C 109.5 . .
H6B C6 H6C 109.5 . .
C2 C7 H7A 109.5 . .
C2 C7 H7B 109.5 . .
H7A C7 H7B 109.5 . .
C2 C7 H7C 109.5 . .
H7A C7 H7C 109.5 . .
H7B C7 H7C 109.5 . .
C3 C8 H8A 109.5 . .
C3 C8 H8B 109.5 . .
H8A C8 H8B 109.5 . .
C3 C8 H8C 109.5 . .
H8A C8 H8C 109.5 . .
H8B C8 H8C 109.5 . .
C4 C9 H9A 109.5 . .
C4 C9 H9B 109.5 . .
H9A C9 H9B 109.5 . .
C4 C9 H9C 109.5 . .
H9A C9 H9C 109.5 . .
H9B C9 H9C 109.5 . .
C5 C10 H10A 109.5 . .
C5 C10 H10B 109.5 . .
H10A C10 H10B 109.5 . .
C5 C10 H10C 109.5 . .
H10A C10 H10C 109.5 . .
H10B C10 H10C 109.5 . .
N1 C11 C12 123.0(10) . .
N1 C11 H11 118.5 . .
C12 C11 H11 118.5 . .
C13 C12 C11 118.9(11) . .
C13 C12 H12 120.5 . .
C11 C12 H12 120.5 . .
C14 C13 C12 118.9(11) . .
C14 C13 H13 120.6 . .
C12 C13 H13 120.6 . .
C13 C14 C15 119.2(11) . .
C13 C14 H14 120.4 . .
C15 C14 H14 120.4 . .
N1 C15 C14 123.1(11) . .
N1 C15 H15 118.4 . .
C14 C15 H15 118.4 . .
N2 C16 Cu1 172.4(9) . 2_567
N3 C17 Cu3 168.1(9) . 3_656

loop_
_geom_bond_atom_site_label_1
_geom_bond_atom_site_label_2
_geom_bond_distance
_geom_bond_site_symmetry_2
W1 S2 2.256(2) .
W1 S1 2.272(2) .
W1 S3 2.283(2) .
W1 C1 2.377(8) .
W1 C5 2.379(10) .
W1 C3 2.384(9) .
W1 C4 2.386(9) .
W1 C2 2.409(9) .
W1 Cu1 2.6497(12) .
W1 Cu2 2.7421(12) .
W1 Cu3 2.7599(11) .
Cu1 C16 1.889(10) 2_467
Cu1 S3 2.213(3) .
Cu1 S1 2.217(3) .
Cu2 N3 2.024(9) .
Cu2 N1 2.070(8) .
Cu2 S3 2.267(3) .
Cu2 S2 2.281(2) .
Cu3 C17 1.962(9) 3_646
Cu3 N2 2.046(8) .
Cu3 S1 2.283(3) .
Cu3 S2 2.287(2) .
N1 C15 1.337(13) .
N1 C11 1.343(12) .
N2 C16 1.140(12) .
N3 C17 1.148(12) .
C1 C2 1.419(12) .
C1 C5 1.430(13) .
C1 C6 1.495(12) .
C2 C3 1.410(14) .
C2 C7 1.539(14) .
C3 C4 1.429(14) .
C3 C8 1.502(14) .
C4 C5 1.406(13) .
C4 C9 1.489(13) .
C5 C10 1.494(14) .
C6 H6A 0.9800 .
C6 H6B 0.9800 .
C6 H6C 0.9800 .
C7 H7A 0.9800 .
C7 H7B 0.9800 .
C7 H7C 0.9800 .
C8 H8A 0.9800 .
C8 H8B 0.9800 .
C8 H8C 0.9800 .
C9 H9A 0.9800 .
C9 H9B 0.9800 .
C9 H9C 0.9800 .
C10 H10A 0.9800 .
C10 H10B 0.9800 .
C10 H10C 0.9800 .
C11 C12 1.379(15) .
C11 H11 0.9500 .
C12 C13 1.370(17) .
C12 H12 0.9500 .
C13 C14 1.362(18) .
C13 H13 0.9500 .
C14 C15 1.378(15) .
C14 H14 0.9500 .
C15 H15 0.9500 .
C16 Cu1 1.889(10) 2_567
C17 Cu3 1.962(9) 3_656
